data_2008507
loop_
_publ_author_name
'Umehara, Misao'
'Hosomi, Hiroyuki'
'Ohba, Shigeru'

_publ_section_title
;
 3-Bromo-4-methylbicyclo[6.3.0]undecane-2,6-dione, (I),
 5-bromo-4-methylbicyclo[6.3.0]undecane-2,6-dione, (II),
 3,5-dibromo-4-methylbicyclo[6.3.0]undecane-2,6-dione, (III), and
 1,7-dibromo-4-methylbicyclo[6.3.0]undecane-2,6-dione, (IV)
;
_journal_issue 5
_journal_name_full 'Acta Crystallographica Section C'
_journal_page_first IUC9900040
_journal_paper_doi 10.1107/S0108270199099400
_journal_volume 55
_journal_year 1999
_chemical_formula_moiety 'C12 H16 Br2 O2'
_chemical_formula_sum 'C12 H16 Br2 O2'
_chemical_formula_weight 352.07
_chemical_name_systematic
;
3,5-Dibromo-4-methylbicyclo[6.3.0]undecane-2,6-dione
;
_space_group_IT_number 15
_symmetry_cell_setting monoclinic
_symmetry_space_group_name_Hall '-C 2yc'
_symmetry_space_group_name_H-M 'C 1 2/c 1'
_atom_type_scat_source IntTabIV
_cell_angle_alpha 90.00
_cell_angle_beta 102.560(10)
_cell_angle_gamma 90.00
_cell_formula_units_Z 8
_cell_length_a 16.027(3)
_cell_length_b 11.741(4)
_cell_length_c 14.477(3)
_cell_measurement_reflns_used 25
_cell_measurement_temperature 298
_cell_measurement_theta_max 14.9
_cell_measurement_theta_min 14.4
_cell_volume 2659.0(12)
_computing_cell_refinement 'AFC/MSC Diffractometer Control System'
_computing_data_collection 'AFC/MSC Diffractometer Control System (Rigaku Corporation, 1993)'
_computing_data_reduction 'local programs'
_computing_molecular_graphics CRYSTAN-GM
_computing_publication_material CRYSTAN-GM
_computing_structure_refinement CRYSTAN-GM
_computing_structure_solution 'CRYSTAN-GM (Edwards et al., 1996)'
_diffrn_measurement_device_type 'Rigaku AFC-5'
_diffrn_measurement_method \q-2\q
_diffrn_radiation_type MoK\a
_diffrn_radiation_wavelength 0.71073
_diffrn_reflns_av_R_equivalents 0.020
_diffrn_reflns_limit_h_max 19
_diffrn_reflns_limit_h_min 0
_diffrn_reflns_limit_k_max 14
_diffrn_reflns_limit_k_min 0
_diffrn_reflns_limit_l_max 17
_diffrn_reflns_limit_l_min -17
_diffrn_reflns_number 2424
_diffrn_reflns_theta_max 25.0
_diffrn_standards_decay_% 2.6
_diffrn_standards_interval_count 100
_diffrn_standards_number 3
_exptl_absorpt_coefficient_mu 6.08
_exptl_absorpt_correction_T_max 0.178
_exptl_absorpt_correction_T_min 0.050
_exptl_absorpt_correction_type integration
_exptl_absorpt_process_details '(Coppens et al., 1965)'
_exptl_crystal_colour Colourless
_exptl_crystal_density_diffrn 1.759
_exptl_crystal_density_method 'not measured'
_exptl_crystal_description Prism
_exptl_crystal_F_000 1392
_exptl_crystal_size_max 0.5
_exptl_crystal_size_mid 0.5
_exptl_crystal_size_min 0.4
_refine_diff_density_max 0.90
_refine_diff_density_min -0.88
_refine_ls_extinction_method none
_refine_ls_goodness_of_fit_ref 1.88
_refine_ls_hydrogen_treatment constr
_refine_ls_number_parameters 161
_refine_ls_number_reflns 1975
_refine_ls_R_factor_gt 0.055
_refine_ls_shift/su_max 0.003
_refine_ls_shift/su_mean 0.0001
_refine_ls_structure_factor_coef F
_refine_ls_weighting_details 'w = 1/[\s^2^(F) + 0.0009F^2^]'
_refine_ls_weighting_scheme calc
_refine_ls_wR_factor_ref 0.085
_reflns_number_gt 1313
_reflns_number_total 2337
_reflns_threshold_expression I>2\s(I)
_cod_data_source_file qb0095.cif
_cod_data_source_block III
_cod_depositor_comments
;
The following automatic conversions were performed:
'_symmetry_cell_setting' value 'Monoclinic' changed to 'monoclinic'
according to '/home/saulius/struct/CIF-dictionaries/cif_core.dic'
dictionary named 'cif_core.dic' version 2.4.1 from 2010-06-29.

Automatic conversion script
Id: cif_fix_enum 1527 2010-12-29 10:47:43Z saulius 

The following automatic conversions were performed:

'_atom_site_thermal_displace_type' tag value 'Uij' was replaced with
'Uani' value 16 times.

Automatic conversion script
Id: cif_fix_values 1646 2011-03-28 12:23:43Z adriana 

The following automatic conversions were performed:

'_symmetry_cell_setting' value 'Monoclinic' changed to 'monoclinic'
according to /home/saulius/struct/CIF-dictionaries/cif_core.dic
dictionary named 'cif_core.dic' version 2.4.1 from 2010-06-29.

Automatic conversion script
Id: cif_fix_values 1715 2011-07-08 13:25:40Z adriana 
;
_cod_original_sg_symbol_H-M 'C 2/c'
_cod_database_code 2008507

loop_
_symmetry_equiv_pos_as_xyz
+x,+y,+z
-x,-y,-z
-x+1/2,-y+1/2,-z
+x+1/2,+y+1/2,+z
-x,+y,-z+1/2
+x,-y,+z+1/2
+x+1/2,-y+1/2,+z+1/2
-x+1/2,+y+1/2,-z+1/2

loop_
_atom_site_aniso_label
_atom_site_aniso_U_11
_atom_site_aniso_U_22
_atom_site_aniso_U_33
_atom_site_aniso_U_12
_atom_site_aniso_U_13
_atom_site_aniso_U_23
Br1 .0720(10) .0600(10) .0700(10) .0070(10) .0210(10) .0000(10)
Br2 .090(2) .072(2) .080(2) .0140(10) -.0020(10) .0050(10)
O3 .120(10) .050(10) .050(10) -.030(10) .030(10) .000(10)
O4 .065(9) .091(11) .092(10) -.037(9) .034(7) -.036(9)
C5 .060(10) .030(10) .050(10) -.010(10) .010(10) .000(10)
C6 .060(10) .050(10) .040(10) -.010(10) .010(10) .000(10)
C7 .060(10) .040(10) .050(10) -.010(10) .010(10) .000(10)
C8 .050(10) .050(10) .080(10) -.010(10) .010(10) -.020(10)
C9 .070(10) .050(10) .060(10) -.010(10) .020(10) -.010(10)
C10 .050(10) .050(10) .060(10) -.020(10) .020(10) -.020(10)
C11 .080(10) .050(10) .070(10) -.030(10) .020(10) -.010(10)
C12 .11(2) .08(2) .060(10) -.01(2) .020(10) -.020(10)
C13 .10(2) .040(10) .070(10) -.020(10) .010(10) -.010(10)
C14 .060(10) .040(10) .040(10) -.020(10) .010(10) .000(10)
C15 .060(10) .030(10) .050(10) .000(10) .010(10) .000(10)
C16 .070(10) .09(2) .050(10) -.010(10) .010(10) .010(10)

loop_
_atom_site_label
_atom_site_fract_x
_atom_site_fract_y
_atom_site_fract_z
_atom_site_U_iso_or_equiv
_atom_site_thermal_displace_type
_atom_site_occupancy
Br1 .75330(10) .0300(2) .5073(2) .0698(8) Uani 1.000
Br2 .4886(2) .3617(2) .3931(2) .0830(10) Uani 1.000
O3 .6047(9) -.0010(10) .6521(8) .077(6) Uani 1.000
O4 .4446(8) .1860(10) .5798(9) .090(6) Uani 1.000
C5 .6340(10) .0720(10) .5100(10) .050(6) Uani 1.000
C6 .6080(10) .178(2) .4510(10) .052(7) Uani 1.000
C7 .5190(10) .2160(10) .4590(10) .051(7) Uani 1.000
C8 .5020(10) .239(2) .5560(10) .065(7) Uani 1.000
C9 .5580(10) .320(2) .6230(10) .063(7) Uani 1.000
C10 .6140(10) .254(2) .7030(10) .059(6) Uani 1.000
C11 .6710(10) .330(2) .7770(10) .070(8) Uani 1.000
C12 .742(2) .250(2) .8290(10) .090(10) Uani 1.000
C13 .740(2) .143(2) .7660(10) .073(9) Uani 1.000
C14 .6790(10) .1760(10) .6720(10) .052(6) Uani 1.000
C15 .6370(10) .0760(10) .6150(10) .051(6) Uani 1.000
C16 .6090(10) .156(2) .3470(10) .068(8) Uani 1.000
H5 .59670 .01170 .48190 .04(4) Uiso 1.000
H6 .64790 .23770 .47570 .08(6) Uiso 1.000
H7 .47880 .15910 .42970 .07(6) Uiso 1.000
H9A .52270 .37250 .64810 .05(5) Uiso 1.000
H9B .59380 .36170 .58980 .04(4) Uiso 1.000
H10 .57790 .21160 .73450 .06(5) Uiso 1.000
H11A .64020 .36270 .82040 .14(11) Uiso 1.000
H11B .69610 .38940 .74710 .07(6) Uiso 1.000
H12A .73050 .22770 .88860 .08(6) Uiso 1.000
H12B .79750 .28540 .83960 .18(13) Uiso 1.000
H13A .71720 .07820 .79200 .15(11) Uiso 1.000
H13B .79640 .12500 .75740 .14(11) Uiso 1.000
H14 .71030 .21910 .63400 .03(4) Uiso 1.000
H16A .59540 .22510 .31130 .08(6) Uiso 1.000
H16B .56850 .09840 .32280 .04(5) Uiso 1.000
H16C .66530 .13100 .34220 .08(6) Uiso 1.000

loop_
_geom_angle_atom_site_label_1
_geom_angle_atom_site_label_2
_geom_angle_atom_site_label_3
_geom_angle
_geom_angle_publ_flag
Br1 C5 C6 109.9(10) no
Br1 C5 C15 102.0(10) no
C6 C5 C15 119.1(12) no
C5 C6 C7 110.2(14) no
C5 C6 C16 110.8(17) no
C7 C6 C16 109.5(13) no
Br2 C7 C6 110.8(12) no
Br2 C7 C8 102.7(11) no
C6 C7 C8 118.9(13) no
O4 C8 C7 118.0(16) no
O4 C8 C9 121.3(14) no
C7 C8 C9 120.5(14) no
C8 C9 C10 109.9(19) no
C9 C10 C11 113.6(19) no
C9 C10 C14 114.3(13) no
C11 C10 C14 102.3(13) no
C10 C11 C12 104.5(18) no
C11 C12 C13 106.8(16) no
C12 C13 C14 104.1(18) no
C10 C14 C13 103.5(14) no
C10 C14 C15 112.1(14) no
C13 C14 C15 114.2(13) no
O3 C15 C5 119.7(12) no
O3 C15 C14 121.1(13) no
C5 C15 C14 119.2(12) no
Br1 C5 H5 108.8 no
C6 C5 H5 107.3 no
C15 C5 H5 109.3 no
C5 C6 H6 108.0 no
C7 C6 H6 108.4 no
C16 C6 H6 109.9 no
Br2 C7 H7 108.6 no
C6 C7 H7 108.2 no
C8 C7 H7 107.2 no
C8 C9 H9A 109.3 no
C8 C9 H9B 109.7 no
C10 C9 H9A 109.8 no
C10 C9 H9B 108.9 no
H9A C9 H9B 109.1 no
C9 C10 H10 108.2 no
C11 C10 H10 107.5 no
C14 C10 H10 110.6 no
C10 C11 H11A 112.1 no
C10 C11 H11B 110.7 no
C12 C11 H11A 110.8 no
C12 C11 H11B 109.1 no
H11A C11 H11B 109.4 no
C11 C12 H12A 109.9 no
C11 C12 H12B 111.9 no
C13 C12 H12A 109.0 no
C13 C12 H12B 110.1 no
H12A C12 H12B 109.1 no
C12 C13 H13A 112.0 no
C12 C13 H13B 110.8 no
C14 C13 H13A 108.9 no
C14 C13 H13B 112.0 no
H13A C13 H13B 109.0 no
C10 C14 H14 109.0 no
C13 C14 H14 109.1 no
C15 C14 H14 108.8 no
C6 C16 H16A 109.7 no
C6 C16 H16B 109.3 no
C6 C16 H16C 109.4 no
H16A C16 H16B 110.2 no
H16A C16 H16C 108.9 no
H16B C16 H16C 109.3 no

loop_
_geom_bond_atom_site_label_1
_geom_bond_atom_site_label_2
_geom_bond_site_symmetry_1
_geom_bond_site_symmetry_2
_geom_bond_distance
_geom_bond_publ_flag
Br1 C5 . . 1.98(2) yes
Br2 C7 . . 1.970(10) yes
O3 C15 . . 1.22(2) yes
O4 C8 . . 1.22(3) yes
C5 C6 . . 1.52(3) yes
C5 C15 . . 1.51(2) yes
C6 C7 . . 1.52(3) yes
C6 C16 . . 1.53(3) yes
C7 C8 . . 1.51(3) yes
C8 C9 . . 1.51(3) yes
C9 C10 . . 1.52(3) yes
C10 C11 . . 1.53(3) yes
C10 C14 . . 1.53(3) yes
C11 C12 . . 1.54(4) yes
C12 C13 . . 1.55(3) yes
C13 C14 . . 1.54(3) yes
C14 C15 . . 1.51(2) yes
C5 H5 . . .96 no
C6 H6 . . .96 no
C7 H7 . . .96 no
C9 H9A . . .96 no
C9 H9B . . .96 no
C10 H10 . . .95 no
C11 H11A . . .96 no
C11 H11B . . .95 no
C12 H12A . . .96 no
C12 H12B . . .96 no
C13 H13A . . .96 no
C13 H13B . . .96 no
C14 H14 . . .96 no
C16 H16A . . .96 no
C16 H16B . . .95 no
C16 H16C . . .97 no
